data_9011317
loop_
_publ_author_name
'Evain, M.'
'Bindi, L.'
'Menchetti, S.'

_publ_section_title
;
 Structure and phase transition of the Se-rich variety of
 antimonpearceite,
 [(Ag,Cu)~6~(Sb,As)~2~(S,Se)~7~][Ag~9~Cu(S,Se)~2~Se~2~]
;
_journal_coeditor_code LC5047
_journal_issue 5
_journal_name_full 'Acta Crystallographica Section B'
_journal_page_first 768
_journal_page_last 774
_journal_paper_doi 10.1107/S0108768106022798
_journal_volume 62
_journal_year 2006
_chemical_compound_source 'De Lamar mine, Idaho, USA'
_chemical_formula_moiety 'Ag14.585 As0.337 Cu1.415 S8.341 Sb1.663 Se2.659'
_chemical_formula_sum 'Ag16.08 As0.34 Cu1.84 S8.34 Sb1.66 Se2.66'
_chemical_formula_weight 2368.3
_chemical_name_mineral Antimonpearceite
_chemical_name_systematic ' ?'
_space_group_IT_number 164
_symmetry_cell_setting trigonal
_symmetry_space_group_name_Hall '-P 3 2"'
_symmetry_space_group_name_H-M 'P -3 m 1'
_cell_angle_alpha 90
_cell_angle_beta 90
_cell_angle_gamma 120
_cell_formula_units_Z 1
_cell_length_a 7.5950
_cell_length_b 7.5950
_cell_length_c 12.0731
_cell_volume 603.122
_computing_publication_material '(Jana2000; Petricek and Dusek, 2000)'
_computing_structure_refinement '(Jana2000; Petricek and Dusek, 2000)'
_database_code_amcsd 0009942
_diffrn_ambient_temperature 300
_diffrn_detector_area_resol_mean 9
_diffrn_measured_fraction_theta_full 0.99
_diffrn_measurement_device '95mm CCD camera on \k-goniostat'
_diffrn_measurement_device_type KappaCCD
_diffrn_measurement_method 'CCD, phi and omega frames'
_diffrn_radiation_monochromator 'horizonally mounted graphite crystal'
_diffrn_radiation_type 'Mo K\a'
_diffrn_radiation_wavelength 0.71069
_diffrn_reflns_av_R_equivalents 0.0456
_diffrn_reflns_av_sigmaI/netI 0.0133
_diffrn_reflns_limit_h_max 13
_diffrn_reflns_limit_h_min -8
_diffrn_reflns_limit_k_max 11
_diffrn_reflns_limit_k_min -13
_diffrn_reflns_limit_l_max 14
_diffrn_reflns_limit_l_min -20
_diffrn_reflns_number 13591
_diffrn_reflns_theta_full 37.97
_diffrn_reflns_theta_max 37.97
_diffrn_reflns_theta_min 6.43
_exptl_absorpt_coefficient_mu 19.67
_exptl_absorpt_correction_T_max 0.523
_exptl_absorpt_correction_T_min 0.157
_exptl_absorpt_correction_type gaussian
_exptl_absorpt_process_details '(Jana2000; Petricek, Dusek & Palatinus, 2000)'
_exptl_crystal_density_diffrn 7.039
_exptl_crystal_F_000 1046
_exptl_crystal_size_max 0.10
_exptl_crystal_size_mid 0.07
_exptl_crystal_size_min 0.04
_refine_diff_density_max 0.79
_refine_diff_density_min -0.64
_refine_ls_extinction_coef 0.332272
_refine_ls_extinction_method 'B-C type 2 (Becker & Coppens, 1974)'
_refine_ls_goodness_of_fit_ref 1.80
_refine_ls_number_parameters 95
_refine_ls_number_reflns 1253
_refine_ls_R_factor_all 0.0768
_refine_ls_R_factor_gt 0.0489
_refine_ls_shift/su_max 0.0004
_refine_ls_shift/su_mean 0.0001
_refine_ls_structure_factor_coef F
_refine_ls_weighting_details w=1/(\s^2^(F)+0.0004F^2^)
_refine_ls_weighting_scheme sigma
_refine_ls_wR_factor_gt 0.0575
_refine_ls_wR_factor_ref 0.0596
_reflns_number_gt 975
_reflns_number_total 1253
_reflns_threshold_expression I>2\s(I)
_cod_data_source_file lc5047.cif
_cod_data_source_block 300K
_cod_depositor_comments
;
The following automatic conversions were performed:

'_exptl_absorpt_correction_type' value 'Gaussian' changed to
'gaussian' according to
/home/saulius/struct/CIF-dictionaries/cif_core.dic dictionary named
'cif_core.dic' version 2.4.1 from 2010-06-29.

Automatic conversion script
Id: cif_fix_values 1715 2011-07-08 13:25:40Z adriana 
;
_cod_original_formula_sum '(Sb1.66 As.34) Ag16.08 Cu1.84 S8.34 Se2.66'
_cod_database_code 9011317

loop_
_space_group_symop_operation_xyz
_symmetry_equiv_pos_site_id
x,y,z 1
-y,-x,z 2
y,-x+y,-z 3
-x,-x+y,-z 4
-x+y,-x,z 5
-x+y,y,z 6
-x,-y,-z 7
y,x,-z 8
-y,x-y,z 9
x,x-y,z 10
x-y,x,-z 11
x-y,-y,-z 12

loop_
_atom_site_label
_atom_site_fract_x
_atom_site_fract_y
_atom_site_fract_z
_atom_site_occupancy
_atom_site_U_iso_or_equiv
_atom_site_type_symbol
_atom_site_adp_type
_atom_site_calc_flag
Sb 0.33333 0.66667 0.40561 0.83000 0.02348 Sb Uani d
As 0.33333 0.66667 0.40561 0.17000 0.02348 As Uani d
Ag1a 0.28510 0.14260 0.38990 0.68000 0.05260 Ag Uani d
Ag1b 0.35100 0.17530 0.36290 0.25000 0.07300 Ag Uani d
Cu1b 0.35100 0.17530 0.36290 0.07000 0.07300 Cu Uani d
Ag2 0.24580 0.36490 0.11900 0.29600 0.16300 Ag Uani d
Ag3 0.35280 0.31280 0.11870 0.45400 0.15700 Ag Uani d
Cu 0.00000 0.00000 0.00000 1.00000 0.03130 Cu Uani d
S1 0.00000 0.00000 0.18217 0.83000 0.03120 S Uani d
Se1 0.00000 0.00000 0.18217 0.17000 0.03120 Se Uani d
S2 0.01460 0.50730 0.30757 1.00000 0.03810 S Uani d
S3 0.00000 0.00000 0.50000 0.68000 0.11700 S Uani d
Se3 0.00000 0.00000 0.50000 0.32000 0.11700 Se Uani d
Se 0.66667 0.33333 0.01780 1.00000 0.04660 Se Uani d

loop_
_atom_site_aniso_label
_atom_site_aniso_U_11
_atom_site_aniso_U_22
_atom_site_aniso_U_33
_atom_site_aniso_U_12
_atom_site_aniso_U_13
_atom_site_aniso_U_23
_atom_site_aniso_type_symbol
Sb 0.02430 0.02430 0.02190 0.01213 0.00000 0.00000 Sb
As 0.02430 0.02430 0.02190 0.01213 0.00000 0.00000 As
Ag1a 0.05880 0.05010 0.05180 0.02940 0.00330 0.00170 Ag
Ag1b 0.10500 0.05140 0.08000 0.05270 0.05000 0.02500 Ag
Cu1b 0.10500 0.05140 0.08000 0.05270 0.05000 0.02500 Cu
Ag2 0.26700 0.03790 0.05490 -0.01900 -0.05000 0.00440 Ag
Ag3 0.07900 0.28900 0.06900 0.06600 0.00460 -0.02100 Ag
Cu 0.03870 0.03870 0.01660 0.01930 0.00000 0.00000 Cu
S1 0.03660 0.03660 0.02050 0.01830 0.00000 0.00000 S
Se1 0.03660 0.03660 0.02050 0.01830 0.00000 0.00000 Se
S2 0.02140 0.03870 0.04850 0.01070 -0.00360 -0.00180 S
S3 0.15200 0.15200 0.04700 0.07600 0.00000 0.00000 S
Se3 0.15200 0.15200 0.04700 0.07600 0.00000 0.00000 Se
Se 0.04550 0.04550 0.04870 0.02270 0.00000 0.00000 Se

loop_
_atom_type_symbol
_atom_type_scat_dispersion_real
_atom_type_scat_dispersion_imag
_atom_type_scat_source
Ag -0.897 1.102 'International Tables Vol C Tables  4.2.6.8 and 6.1.1.1'
As 0.050 2.006 'International Tables Vol C Tables  4.2.6.8 and 6.1.1.1'
Cu 0.320 1.265 'International Tables Vol C Tables  4.2.6.8 and 6.1.1.1'
S 0.125 0.123 'International Tables Vol C Tables  4.2.6.8 and 6.1.1.1'
Sb -0.587 1.546 'International Tables Vol C Tables  4.2.6.8 and 6.1.1.1'
Se -0.093 2.226 'International Tables Vol C Tables  4.2.6.8 and 6.1.1.1'

loop_
_geom_angle_atom_site_label_1
_geom_angle_atom_site_label_2
_geom_angle_atom_site_label_3
_geom_angle_site_symmetry_1
_geom_angle_site_symmetry_3
_geom_angle
_geom_angle_publ_flag
S2 Sb S2 . 2_665 97.90(5) yes
S2 Sb S2 . 3_665 97.90(4) yes
S2 Sb S2 2_665 . 97.90(5) yes
S2 Sb S2 2_665 3_665 97.90(5) yes
S2 Sb S2 3_665 . 97.90(4) yes
S2 Sb S2 3_665 2_665 97.90(5) yes
Ag1b Ag1a S3 . . 178.1(16) yes
Ag1a Ag1b S2 . 2_665 120(2) yes
Ag1a Ag1b S2 . 3_655 120.1(16) yes
S2 Ag1b S2 2_665 3_655 119.8(7) yes
S2 Ag1b S2 3_655 2_665 119.8(7) yes
Ag2 Ag2 Ag3 6_555 . 161.3(5) yes
Ag2 Ag2 Ag3 6_555 6_555 9.9(3) yes
Ag3 Ag2 Ag3 . 6_555 151.4(5) yes
Ag3 Ag2 Ag3 6_555 . 151.4(5) yes
Ag2 Ag3 Ag2 . 6_555 8.9(3) yes
Ag2 Ag3 Ag3 . 5_555 138.7(5) yes
Ag2 Ag3 Ag2 6_555 . 8.9(3) yes
Ag2 Ag3 Ag3 6_555 5_555 129.9(3) yes
S1 Cu S1 . 7_555 180 yes
S1 Cu S1 7_555 . 180 yes
Sb S2 Ag1b . 2_555 109.4(3) yes
Sb S2 Ag1b . 3_565 109.4(3) yes
Ag1b S2 Ag1b 2_555 3_565 103.6(5) yes
Ag1b S2 Ag1b 3_565 2_555 103.6(5) yes
Ag1a S3 Ag1a . 7_556 180 yes
Ag1a S3 Ag1a . 2_555 89.91(18) yes
Ag1a S3 Ag1a . 8_556 90.09(18) yes
Ag1a S3 Ag1a . 3_555 89.91(15) yes
Ag1a S3 Ag1a . 9_556 90.09(15) yes
Ag1a S3 Ag1a 7_556 . 180 yes
Ag1a S3 Ag1a 7_556 2_555 90.09(18) yes
Ag1a S3 Ag1a 7_556 8_556 89.91(18) yes
Ag1a S3 Ag1a 7_556 3_555 90.09(15) yes
Ag1a S3 Ag1a 7_556 9_556 89.91(15) yes
Ag1a S3 Ag1a 2_555 . 89.91(18) yes
Ag1a S3 Ag1a 2_555 7_556 90.09(18) yes
Ag1a S3 Ag1a 2_555 8_556 180 yes
Ag1a S3 Ag1a 2_555 3_555 89.9(2) yes
Ag1a S3 Ag1a 2_555 9_556 90.1(2) yes
Ag1a S3 Ag1a 8_556 . 90.09(18) yes
Ag1a S3 Ag1a 8_556 7_556 89.91(18) yes
Ag1a S3 Ag1a 8_556 2_555 180 yes
Ag1a S3 Ag1a 8_556 3_555 90.1(2) yes
Ag1a S3 Ag1a 8_556 9_556 89.9(2) yes
Ag1a S3 Ag1a 3_555 . 89.91(15) yes
Ag1a S3 Ag1a 3_555 7_556 90.09(15) yes
Ag1a S3 Ag1a 3_555 2_555 89.9(2) yes
Ag1a S3 Ag1a 3_555 8_556 90.1(2) yes
Ag1a S3 Ag1a 3_555 9_556 180 yes
Ag1a S3 Ag1a 9_556 . 90.09(15) yes
Ag1a S3 Ag1a 9_556 7_556 89.91(15) yes
Ag1a S3 Ag1a 9_556 2_555 90.1(2) yes
Ag1a S3 Ag1a 9_556 8_556 89.9(2) yes
Ag1a S3 Ag1a 9_556 3_555 180 yes

loop_
_geom_bond_atom_site_label_1
_geom_bond_atom_site_label_2
_geom_bond_site_symmetry_2
_geom_bond_distance
_geom_bond_publ_flag
Sb S2 . 2.4076(15) yes
Sb S2 2_665 2.4076(17) yes
Sb S2 3_665 2.4076(15) yes
Ag1a Ag1b . 0.540(16) yes
Ag1a S3 . 2.299(6) yes
Ag1b S2 2_665 2.291(10) yes
Ag1b S2 3_655 2.291(18) yes
Ag2 Ag2 6_555 0.96(2) yes
Ag2 Ag3 . 1.067(17) yes
Ag2 Ag3 6_555 2.001(18) yes
Ag3 Ag3 5_555 2.073(14) yes
Cu S1 . 2.1993(18) yes
Cu S1 7_555 2.1993(18) yes

loop_
_cod_related_entry_id
_cod_related_entry_database
_cod_related_entry_code
1 AMCSD 0009942
